data_1100127
loop_
_publ_author_name
'Ben Ali, A.'
'Maisonneuve, V.'
'Leblanc, M.'

_publ_section_title
;
Phase stability regions in the (Na2 C O3) - (Yb F3) - (H2 O) system
at 190 C. Crystal structures of two new fluoride carbonates, Na2 Yb
(C O3)2 F and Na3 Yb (C O3)2 F2
;
_journal_coden_ASTM SSSCFJ
_journal_issue 11-12
_journal_name_full 'Solid State Sciences'
_journal_page_first 1367
_journal_page_last 1375
_journal_paper_doi 10.1016/S1293-2558(02)00024-9
_journal_volume 4
_journal_year 2002
_chemical_formula_structural 'Na2 Yb (C O3)2 F'
_chemical_formula_sum 'C2 F Na2 O6 Yb'
_chemical_name_systematic
;
Disodium Ytterbium Dicarbonate Fluoride
;
_space_group_IT_number 15
_symmetry_Int_Tables_number 15
_symmetry_space_group_name_Hall '-C 2yc'
_symmetry_space_group_name_H-M 'C 1 2/c 1'
_cell_angle_alpha 90.
_cell_angle_beta 95.64(3)
_cell_angle_gamma 90.
_cell_formula_units_Z 8
_cell_length_a 17.440(6)
_cell_length_b 6.1003(17)
_cell_length_c 11.2366(14)
_cell_volume 1189.67
_refine_ls_R_factor_all 0.034
_cod_original_formula_sum 'C2 F1 Na2 O6 Yb1'
_cod_database_code 1100127

loop_
_symmetry_equiv_pos_site_id
_symmetry_equiv_pos_as_xyz
1 'x, -y, z+1/2'
2 '-x, -y, -z'
3 '-x, y, -z+1/2'
4 'x, y, z'
5 'x+1/2, -y+1/2, z+1/2'
6 '-x+1/2, -y+1/2, -z'
7 '-x+1/2, y+1/2, -z+1/2'
8 'x+1/2, y+1/2, z'

loop_
_atom_site_label
_atom_site_type_symbol
_atom_site_symmetry_multiplicity
_atom_site_Wyckoff_symbol
_atom_site_fract_x
_atom_site_fract_y
_atom_site_fract_z
_atom_site_occupancy
_atom_site_attached_hydrogens
_atom_site_U_iso_or_equiv
Yb1 Yb3+ 8 f 0.560193(18) 0.34289(5) 0.63128(2) 1. 0 0.00872(14)
Na1 Na1+ 8 f 0.6099(2) 0.0966(6) 0.3818(3) 1. 0 0.0174(7)
Na2 Na1+ 8 f 0.7360(3) -.0883(6) 0.6440(3) 1. 0 0.0255(8)
C1 C4+ 8 f 0.5639(5) -.2039(13) 0.6167(6) 1. 0 0.0112(13)
C2 C4+ 8 f 0.7932(5) 0.0762(12) 0.4223(6) 1. 0 0.0118(14)
O1 O2- 8 f 0.5060(3) 0.6869(9) 0.5650(5) 1. 0 0.0117(10)
O2 O2- 8 f 0.6065(4) 0.2996(10) 0.2009(5) 1. 0 0.0168(11)
O3 O2- 8 f 0.8037(4) -.1906(10) 0.8271(5) 1. 0 0.0154(11)
O4 O2- 8 f 0.5784(3) -.0088(9) 0.5847(5) 1. 0 0.0144(11)
O5 O2- 8 f 0.7314(3) -.0249(11) 0.4345(5) 1. 0 0.0190(12)
O6 O2- 8 f 0.6489(3) 0.4309(10) 0.4970(5) 1. 0 0.0144(11)
F1 F1- 8 f 0.4387(3) 0.2695(10) 0.6738(4) 1. 0 0.0245(11)

loop_
_atom_type_symbol
_atom_type_oxidation_number
C4+ 4
F1- -1
Na1+ 1
O2- -2
Yb3+ 3
